data_7234517
loop_
_publ_author_name
'Yi Wang'
'Ivan Zhang'
'Binhong Yu'
'Xiaofeng Fang'
'Xing Su'
'Yu-Mo Zhang'
'Ting Zhang'
'Bing Yang'
'Minjie Li'
'Sean Xiao-An Zhang'

_publ_section_title
;
 Full-color tunable mechanofluorochromism and excitation-dependent
 emissions of single-arm extended tetraphenylethylenes
;
_journal_name_full 'Journal of Materials Chemistry C'
_journal_page_first 12328
_journal_page_last 12334
_journal_paper_doi 10.1039/C5TC02623G
_journal_volume 3
_journal_year 2015
_chemical_formula_moiety 'C34 H25 N O2'
_chemical_formula_sum 'C34 H25 N O2'
_chemical_formula_weight 479.55
_space_group_IT_number 4
_space_group_name_Hall 'P 2yb'
_space_group_name_H-M_alt 'P 1 21 1'
_symmetry_cell_setting monoclinic
_symmetry_space_group_name_Hall 'P 2yb'
_symmetry_space_group_name_H-M 'P 1 21 1'
_atom_sites_solution_hydrogens geom
_atom_sites_solution_primary direct
_atom_sites_solution_secondary difmap
_cell_angle_alpha 90.00
_cell_angle_beta 98.310(15)
_cell_angle_gamma 90.00
_cell_formula_units_Z 4
_cell_length_a 10.202(5)
_cell_length_b 18.970(7)
_cell_length_c 13.263(5)
_cell_measurement_reflns_used 19417
_cell_measurement_temperature 153(2)
_cell_measurement_theta_max 27.59
_cell_measurement_theta_min 3.11
_cell_volume 2539.9(18)
_computing_cell_refinement RAPID-AUTO
_computing_data_collection 'RAPID-AUTO (Rigaku Corporation, 1998)'
_computing_data_reduction 'CrystalStructure (Rigaku/MSC and Rigaku Corporation, 2002)'
_computing_molecular_graphics 'SHELXTL (Sheldrick, 2008)'
_computing_publication_material SHELXL-97
_computing_structure_refinement 'SHELXL-97 (Sheldrick, 2008)'
_computing_structure_solution 'SHELXS-97 (Sheldrick, 2008)'
_diffrn_ambient_temperature 153(2)
_diffrn_measured_fraction_theta_full 0.969
_diffrn_measured_fraction_theta_max 0.969
_diffrn_measurement_device_type 'Rigaku RAXIS-RAPID'
_diffrn_measurement_method '\w scans'
_diffrn_radiation_monochromator graphite
_diffrn_radiation_source 'fine-focus sealed tube'
_diffrn_radiation_type MoK\a
_diffrn_radiation_wavelength 0.71073
_diffrn_reflns_av_R_equivalents 0.0554
_diffrn_reflns_av_sigmaI/netI 0.0746
_diffrn_reflns_limit_h_max 13
_diffrn_reflns_limit_h_min -13
_diffrn_reflns_limit_k_max 24
_diffrn_reflns_limit_k_min -20
_diffrn_reflns_limit_l_max 17
_diffrn_reflns_limit_l_min -17
_diffrn_reflns_number 23987
_diffrn_reflns_theta_full 27.48
_diffrn_reflns_theta_max 27.48
_diffrn_reflns_theta_min 3.10
_exptl_absorpt_coefficient_mu 0.077
_exptl_absorpt_correction_T_max 0.9833
_exptl_absorpt_correction_T_min 0.9693
_exptl_absorpt_correction_type multi-scan
_exptl_crystal_colour yellow
_exptl_crystal_density_diffrn 1.254
_exptl_crystal_density_method 'not measured'
_exptl_crystal_description block
_exptl_crystal_F_000 1008
_exptl_crystal_size_max 0.41
_exptl_crystal_size_mid 0.32
_exptl_crystal_size_min 0.22
_refine_diff_density_max 0.747
_refine_diff_density_min -0.317
_refine_diff_density_rms 0.046
_refine_ls_abs_structure_details 'Flack H D (1983), Acta Cryst. A39, 876-881'
_refine_ls_abs_structure_Flack 2.0(16)
_refine_ls_extinction_method none
_refine_ls_goodness_of_fit_ref 1.018
_refine_ls_hydrogen_treatment constr
_refine_ls_matrix_type full
_refine_ls_number_parameters 667
_refine_ls_number_reflns 9887
_refine_ls_number_restraints 13
_refine_ls_restrained_S_all 1.021
_refine_ls_R_factor_all 0.0840
_refine_ls_R_factor_gt 0.0539
_refine_ls_shift/su_max 0.010
_refine_ls_shift/su_mean 0.001
_refine_ls_structure_factor_coef Fsqd
_refine_ls_weighting_details 'calc w=1/[\s^2^(Fo^2^)+(0.0694P)^2^+0.0000P] where P=(Fo^2^+2Fc^2^)/3'
_refine_ls_weighting_scheme calc
_refine_ls_wR_factor_gt 0.1241
_refine_ls_wR_factor_ref 0.1391
_reflns_number_gt 6667
_reflns_number_total 9887
_reflns_threshold_expression >2sigma(I)
_cod_data_source_file J-Mater-Chem-C-2015-3-12328.cif
_cod_data_source_block ivan
_cod_original_sg_symbol_Hall '-P 2yb'
_cod_original_sg_symbol_H-M 'P 21'
_cod_database_code 7234517

loop_
_symmetry_equiv_pos_as_xyz
'x, y, z'
'-x, y+1/2, -z'

loop_
_atom_site_label
_atom_site_type_symbol
_atom_site_fract_x
_atom_site_fract_y
_atom_site_fract_z
_atom_site_U_iso_or_equiv
_atom_site_adp_type
_atom_site_occupancy
_atom_site_symmetry_multiplicity
_atom_site_calc_flag
_atom_site_refinement_flags
_atom_site_disorder_assembly
_atom_site_disorder_group
C1 C 0.9071(3) -0.34450(16) 0.2590(2) 0.0379(8) Uani 1 1 d . . .
C2 C 0.9503(3) -0.29641(17) 0.3340(2) 0.0403(8) Uani 1 1 d . . .
H2 H 0.9927 -0.3116 0.3989 0.048 Uiso 1 1 calc R . .
C3 C 0.9307(3) -0.22534(18) 0.3132(2) 0.0395(8) Uani 1 1 d . . .
H3 H 0.9580 -0.1916 0.3650 0.047 Uiso 1 1 calc R . .
C4 C 0.8713(3) -0.20241(16) 0.2173(2) 0.0342(7) Uani 1 1 d . . .
C5 C 0.8299(4) -0.25252(16) 0.1438(2) 0.0401(8) Uani 1 1 d . . .
H5 H 0.7892 -0.2374 0.0785 0.048 Uiso 1 1 calc R . .
C6 C 0.8459(4) -0.32400(17) 0.1626(2) 0.0417(8) Uani 1 1 d . . .
H6 H 0.8163 -0.3579 0.1116 0.050 Uiso 1 1 calc R . .
C7 C 0.8604(3) -0.12537(16) 0.1968(2) 0.0374(7) Uani 1 1 d . . .
H7 H 0.8496 -0.0949 0.2519 0.045 Uiso 1 1 calc R . .
C8 C 0.8649(3) -0.09673(16) 0.1064(2) 0.0350(7) Uani 1 1 d . . .
H8 H 0.8734 -0.1285 0.0523 0.042 Uiso 1 1 calc R . .
C9 C 0.8582(3) -0.02110(15) 0.0800(2) 0.0289(6) Uani 1 1 d . . .
C10 C 0.8316(3) 0.03134(15) 0.1466(2) 0.0295(6) Uani 1 1 d . . .
H10 H 0.8222 0.0195 0.2148 0.035 Uiso 1 1 calc R . .
C11 C 0.8185(3) 0.10097(15) 0.1150(2) 0.0288(6) Uani 1 1 d . . .
H11 H 0.8036 0.1364 0.1627 0.035 Uiso 1 1 calc R . .
C12 C 0.8268(3) 0.12026(15) 0.0143(2) 0.0270(6) Uani 1 1 d . . .
C13 C 0.8616(3) 0.06764(15) -0.0505(2) 0.0308(7) Uani 1 1 d . . .
H13 H 0.8748 0.0795 -0.1179 0.037 Uiso 1 1 calc R . .
C14 C 0.8770(3) -0.00129(15) -0.0182(2) 0.0324(7) Uani 1 1 d . . .
H14 H 0.9009 -0.0361 -0.0637 0.039 Uiso 1 1 calc R . .
C15 C 0.7977(3) 0.19389(14) -0.02235(19) 0.0269(6) Uani 1 1 d . . .
C16 C 0.8631(3) 0.25125(14) 0.04427(19) 0.0273(6) Uani 1 1 d . . .
C17 C 0.9968(3) 0.24617(16) 0.0829(2) 0.0332(7) Uani 1 1 d . . .
H17 H 1.0457 0.2059 0.0676 0.040 Uiso 1 1 calc R . .
C18 C 1.0600(3) 0.29951(17) 0.1438(2) 0.0403(8) Uani 1 1 d . . .
H18 H 1.1520 0.2960 0.1683 0.048 Uiso 1 1 calc R . .
C19 C 0.9897(4) 0.35728(16) 0.1686(2) 0.0389(8) Uani 1 1 d . . .
H19 H 1.0327 0.3931 0.2113 0.047 Uiso 1 1 calc R . .
C20 C 0.8551(4) 0.36334(16) 0.1311(2) 0.0381(8) Uani 1 1 d . . .
H20 H 0.8064 0.4034 0.1473 0.046 Uiso 1 1 calc R . .
C21 C 0.7932(3) 0.31014(16) 0.0699(2) 0.0320(7) Uani 1 1 d . . .
H21 H 0.7014 0.3140 0.0449 0.038 Uiso 1 1 calc R . .
C22 C 0.7164(3) 0.20731(15) -0.1108(2) 0.0294(6) Uani 1 1 d . . .
C23 C 0.6963(3) 0.27877(15) -0.15581(19) 0.0275(6) Uani 1 1 d . . .
C24 C 0.8032(3) 0.32149(15) -0.1689(2) 0.0305(7) Uani 1 1 d . . .
H24 H 0.8909 0.3047 -0.1487 0.037 Uiso 1 1 calc R . .
C25 C 0.7837(3) 0.38852(16) -0.2112(2) 0.0352(7) Uani 1 1 d . . .
H25 H 0.8575 0.4171 -0.2203 0.042 Uiso 1 1 calc R . .
C26 C 0.6571(3) 0.41310(16) -0.2396(2) 0.0382(8) Uani 1 1 d . . .
H26 H 0.6434 0.4592 -0.2672 0.046 Uiso 1 1 calc R . .
C27 C 0.5501(4) 0.37131(17) -0.2281(2) 0.0395(8) Uani 1 1 d . . .
H27 H 0.4629 0.3888 -0.2478 0.047 Uiso 1 1 calc R . .
C28 C 0.5682(3) 0.30413(16) -0.1883(2) 0.0333(7) Uani 1 1 d . . .
H28 H 0.4936 0.2751 -0.1830 0.040 Uiso 1 1 calc R . .
C29 C 0.6391(3) 0.15029(14) -0.1723(2) 0.0293(6) Uani 1 1 d . . .
C30 C 0.6668(4) 0.13552(16) -0.2702(2) 0.0389(8) Uani 1 1 d . . .
H30 H 0.7348 0.1604 -0.2971 0.047 Uiso 1 1 calc R . .
C31 C 0.5935(4) 0.08403(18) -0.3279(2) 0.0484(10) Uani 1 1 d . . .
H31 H 0.6141 0.0727 -0.3936 0.058 Uiso 1 1 calc R . .
C32 C 0.4921(4) 0.04935(18) -0.2918(3) 0.0503(10) Uani 1 1 d . . .
H32 H 0.4425 0.0147 -0.3326 0.060 Uiso 1 1 calc R . .
C33 C 0.4623(4) 0.06485(17) -0.1964(3) 0.0462(9) Uani 1 1 d . . .
H33 H 0.3915 0.0413 -0.1713 0.055 Uiso 1 1 calc R . .
C34 C 0.5366(3) 0.11546(16) -0.1366(2) 0.0371(7) Uani 1 1 d . . .
H34 H 0.5162 0.1260 -0.0706 0.045 Uiso 1 1 calc R . .
C35 C 0.8216(3) -0.36514(16) 0.5658(2) 0.0372(7) Uani 1 1 d . . .
C36 C 0.8930(4) -0.30983(19) 0.6140(2) 0.0456(8) Uani 1 1 d . . .
H36 H 0.9664 -0.3176 0.6656 0.055 Uiso 1 1 calc R . .
C37 C 0.8515(4) -0.24132(19) 0.5830(3) 0.0511(7) Uani 1 1 d U . .
H37 H 0.8980 -0.2017 0.6141 0.061 Uiso 1 1 calc R . .
C38 C 0.7443(4) -0.23080(19) 0.5081(3) 0.0512(6) Uani 1 1 d U . .
C39 C 0.6790(4) -0.2874(2) 0.4623(3) 0.0534(10) Uani 1 1 d . . .
H39 H 0.6067 -0.2803 0.4096 0.064 Uiso 1 1 calc R . .
C40 C 0.7165(4) -0.35431(19) 0.4914(3) 0.0480(9) Uani 1 1 d . . .
H40 H 0.6692 -0.3935 0.4597 0.058 Uiso 1 1 calc R . .
C41 C 0.6901(4) -0.1597(2) 0.4736(3) 0.0531(7) Uani 1 1 d U . .
H41 H 0.6034 -0.1584 0.4362 0.064 Uiso 1 1 calc R . .
C42 C 0.7500(5) -0.1014(2) 0.4902(3) 0.0615(12) Uani 1 1 d . . .
H42 H 0.8352 -0.1029 0.5301 0.074 Uiso 1 1 calc R . .
C43 C 0.7002(4) -0.03074(18) 0.4532(2) 0.0448(9) Uani 1 1 d . . .
C44 C 0.7923(4) 0.02036(19) 0.4420(2) 0.0454(9) Uani 1 1 d . . .
H44 H 0.8837 0.0107 0.4619 0.055 Uiso 1 1 calc R . .
C45 C 0.7536(4) 0.08597(18) 0.4020(2) 0.0399(8) Uani 1 1 d . . .
H45 H 0.8189 0.1207 0.3950 0.048 Uiso 1 1 calc R . .
C46 C 0.6201(3) 0.10156(15) 0.3718(2) 0.0325(7) Uani 1 1 d . . .
C47 C 0.5266(4) 0.05121(16) 0.3871(2) 0.0371(8) Uani 1 1 d . . .
H47 H 0.4350 0.0617 0.3699 0.044 Uiso 1 1 calc R . .
C48 C 0.5650(4) -0.01448(17) 0.4275(2) 0.0452(9) Uani 1 1 d . . .
H48 H 0.4998 -0.0485 0.4377 0.054 Uiso 1 1 calc R . .
C49 C 0.5835(3) 0.17279(15) 0.32893(19) 0.0287(6) Uani 1 1 d . . .
C50 C 0.6594(3) 0.23192(15) 0.3846(2) 0.0309(7) Uani 1 1 d . . .
C51 C 0.6588(3) 0.23838(16) 0.4904(2) 0.0360(7) Uani 1 1 d . . .
H51 H 0.6157 0.2036 0.5253 0.043 Uiso 1 1 calc R . .
C52 C 0.7204(4) 0.29483(17) 0.5440(2) 0.0421(8) Uani 1 1 d . . .
H52 H 0.7172 0.2992 0.6150 0.051 Uiso 1 1 calc R . .
C53 C 0.7861(4) 0.34462(17) 0.4948(2) 0.0434(8) Uani 1 1 d . . .
H53 H 0.8279 0.3834 0.5318 0.052 Uiso 1 1 calc R . .
C54 C 0.7911(4) 0.33819(18) 0.3913(2) 0.0448(9) Uani 1 1 d . . .
H54 H 0.8373 0.3722 0.3573 0.054 Uiso 1 1 calc R . .
C55 C 0.7282(3) 0.28165(17) 0.3374(2) 0.0371(8) Uani 1 1 d . . .
H55 H 0.7328 0.2773 0.2666 0.045 Uiso 1 1 calc R . .
C56 C 0.4889(3) 0.18478(14) 0.2477(2) 0.0290(6) Uani 1 1 d . . .
C57 C 0.4511(3) 0.25755(14) 0.2109(2) 0.0282(6) Uani 1 1 d . . .
C58 C 0.4188(3) 0.30965(16) 0.2764(2) 0.0347(7) Uani 1 1 d . . .
H58 H 0.4176 0.2990 0.3462 0.042 Uiso 1 1 calc R . .
C59 C 0.3883(3) 0.37733(16) 0.2404(3) 0.0405(8) Uani 1 1 d . . .
H59 H 0.3665 0.4125 0.2862 0.049 Uiso 1 1 calc R . .
C60 C 0.3890(4) 0.39411(17) 0.1399(3) 0.0437(9) Uani 1 1 d . . .
H60 H 0.3701 0.4408 0.1164 0.052 Uiso 1 1 calc R . .
C61 C 0.4180(3) 0.34156(18) 0.0727(2) 0.0427(8) Uani 1 1 d . . .
H61 H 0.4172 0.3522 0.0026 0.051 Uiso 1 1 calc R . .
C62 C 0.4480(3) 0.27378(16) 0.1085(2) 0.0357(7) Uani 1 1 d . . .
H62 H 0.4666 0.2381 0.0624 0.043 Uiso 1 1 calc R . .
C63 C 0.4145(3) 0.12712(15) 0.1843(2) 0.0289(6) Uani 1 1 d . . .
C64 C 0.2776(3) 0.12694(16) 0.1706(2) 0.0351(7) Uani 1 1 d . . .
H64 H 0.2320 0.1611 0.2048 0.042 Uiso 1 1 calc R . .
C65 C 0.2052(3) 0.07763(16) 0.1075(2) 0.0381(8) Uani 1 1 d . . .
H65 H 0.1112 0.0772 0.1008 0.046 Uiso 1 1 calc R . .
C66 C 0.2704(3) 0.02962(17) 0.0549(2) 0.0388(8) Uani 1 1 d . . .
H66 H 0.2217 -0.0028 0.0095 0.047 Uiso 1 1 calc R . .
C67 C 0.4059(4) 0.02885(17) 0.0684(2) 0.0416(8) Uani 1 1 d . . .
H67 H 0.4508 -0.0050 0.0332 0.050 Uiso 1 1 calc R . .
C68 C 0.4795(3) 0.07723(16) 0.1334(2) 0.0371(7) Uani 1 1 d . . .
H68 H 0.5735 0.0759 0.1425 0.044 Uiso 1 1 calc R . .
N1 N 0.9241(3) -0.41932(15) 0.2812(2) 0.0482(8) Uani 1 1 d . . .
N2 N 0.8573(3) -0.43686(15) 0.5994(2) 0.0500(8) Uani 1 1 d . . .
O1 O 0.8909(3) -0.46240(13) 0.2134(2) 0.0632(8) Uani 1 1 d . . .
O2 O 0.9713(4) -0.43698(15) 0.3678(2) 0.0930(13) Uani 1 1 d . . .
O3 O 0.7907(4) -0.48499(15) 0.5585(3) 0.0861(11) Uani 1 1 d . . .
O4 O 0.9499(3) -0.44583(16) 0.6669(2) 0.0729(9) Uani 1 1 d . . .

loop_
_atom_site_aniso_label
_atom_site_aniso_U_11
_atom_site_aniso_U_22
_atom_site_aniso_U_33
_atom_site_aniso_U_23
_atom_site_aniso_U_13
_atom_site_aniso_U_12
C1 0.049(2) 0.0247(16) 0.0419(16) 0.0077(12) 0.0116(15) 0.0076(14)
C2 0.052(2) 0.0334(18) 0.0366(16) 0.0097(13) 0.0105(14) 0.0042(15)
C3 0.052(2) 0.0341(18) 0.0338(15) 0.0012(12) 0.0094(14) 0.0001(15)
C4 0.0333(18) 0.0273(17) 0.0424(16) 0.0046(12) 0.0075(13) -0.0010(13)
C5 0.049(2) 0.0305(17) 0.0403(16) 0.0048(13) 0.0034(15) 0.0012(15)
C6 0.051(2) 0.0320(18) 0.0410(17) 0.0002(13) 0.0010(15) 0.0006(15)
C7 0.046(2) 0.0231(16) 0.0419(17) -0.0007(12) 0.0044(14) -0.0018(14)
C8 0.0345(18) 0.0275(17) 0.0420(16) -0.0023(12) 0.0018(13) 0.0019(13)
C9 0.0274(17) 0.0219(15) 0.0359(15) 0.0012(11) -0.0007(12) -0.0009(12)
C10 0.0321(17) 0.0287(16) 0.0269(13) 0.0038(11) 0.0013(12) -0.0019(13)
C11 0.0308(17) 0.0272(15) 0.0276(13) 0.0002(11) 0.0015(12) 0.0018(12)
C12 0.0281(16) 0.0235(15) 0.0286(13) 0.0023(11) 0.0010(12) 0.0029(12)
C13 0.0341(18) 0.0305(17) 0.0280(13) 0.0018(11) 0.0046(12) 0.0020(13)
C14 0.0333(18) 0.0282(16) 0.0342(15) -0.0047(12) 0.0003(13) 0.0044(12)
C15 0.0322(17) 0.0218(15) 0.0259(13) 0.0014(10) 0.0014(12) 0.0001(12)
C16 0.0360(17) 0.0205(14) 0.0242(13) 0.0039(10) 0.0003(12) -0.0032(12)
C17 0.0354(18) 0.0291(16) 0.0329(14) 0.0025(12) -0.0022(13) 0.0002(13)
C18 0.043(2) 0.0367(19) 0.0377(16) 0.0051(13) -0.0069(14) -0.0135(15)
C19 0.058(2) 0.0271(17) 0.0288(15) -0.0014(11) -0.0017(14) -0.0143(15)
C20 0.061(2) 0.0258(16) 0.0288(15) 0.0023(11) 0.0092(14) -0.0012(14)
C21 0.0367(19) 0.0301(16) 0.0282(14) 0.0005(11) 0.0016(12) 0.0015(13)
C22 0.0335(17) 0.0253(15) 0.0294(14) -0.0004(11) 0.0052(12) -0.0019(12)
C23 0.0354(17) 0.0229(14) 0.0220(12) 0.0010(10) -0.0032(11) 0.0041(12)
C24 0.0352(18) 0.0272(16) 0.0274(13) -0.0001(11) -0.0014(12) 0.0013(12)
C25 0.042(2) 0.0298(17) 0.0310(14) 0.0030(12) -0.0027(13) -0.0047(13)
C26 0.057(2) 0.0223(15) 0.0328(15) 0.0011(12) -0.0040(15) 0.0010(15)
C27 0.043(2) 0.0318(18) 0.0402(17) 0.0014(12) -0.0053(14) 0.0100(15)
C28 0.0363(18) 0.0289(16) 0.0324(14) 0.0030(12) -0.0026(13) 0.0011(13)
C29 0.0377(18) 0.0220(15) 0.0260(13) 0.0010(10) -0.0021(12) 0.0006(12)
C30 0.055(2) 0.0316(18) 0.0287(14) -0.0024(12) 0.0031(14) -0.0020(15)
C31 0.078(3) 0.0355(19) 0.0285(15) -0.0043(13) -0.0036(16) 0.0006(18)
C32 0.070(3) 0.0263(18) 0.0466(19) -0.0046(14) -0.0191(18) -0.0065(17)
C33 0.051(2) 0.0299(19) 0.0528(19) 0.0027(14) -0.0070(17) -0.0116(15)
C34 0.043(2) 0.0303(18) 0.0369(16) 0.0023(12) 0.0004(14) -0.0013(14)
C35 0.0391(19) 0.0273(17) 0.0450(17) 0.0038(13) 0.0052(14) 0.0059(14)
C36 0.054(2) 0.046(2) 0.0357(16) -0.0019(14) 0.0041(15) -0.0099(17)
C37 0.0732(18) 0.0379(14) 0.0458(13) -0.0019(11) 0.0205(12) -0.0015(13)
C38 0.0723(17) 0.0393(13) 0.0454(12) 0.0033(10) 0.0196(11) 0.0026(12)
C39 0.057(3) 0.051(2) 0.052(2) 0.0188(17) 0.0081(18) 0.0168(18)
C40 0.052(2) 0.040(2) 0.0482(19) 0.0073(14) -0.0053(17) -0.0015(16)
C41 0.0725(18) 0.0419(14) 0.0472(13) 0.0030(11) 0.0169(12) 0.0016(13)
C42 0.106(4) 0.041(2) 0.0375(18) 0.0006(15) 0.009(2) 0.013(2)
C43 0.072(3) 0.0324(18) 0.0268(15) -0.0054(12) -0.0023(15) 0.0150(17)
C44 0.055(2) 0.041(2) 0.0400(17) 0.0038(14) 0.0056(16) 0.0143(17)
C45 0.043(2) 0.0397(19) 0.0356(16) -0.0001(13) 0.0021(14) 0.0066(15)
C46 0.046(2) 0.0272(16) 0.0230(13) -0.0062(11) -0.0004(12) -0.0014(13)
C47 0.053(2) 0.0286(16) 0.0272(14) -0.0046(11) -0.0039(13) -0.0075(14)
C48 0.078(3) 0.0285(17) 0.0273(14) -0.0035(12) 0.0015(16) -0.0158(17)
C49 0.0318(17) 0.0278(16) 0.0265(13) 0.0011(11) 0.0037(12) -0.0014(12)
C50 0.0368(18) 0.0248(16) 0.0293(14) -0.0022(11) -0.0008(13) -0.0002(12)
C51 0.047(2) 0.0340(18) 0.0251(14) 0.0003(11) -0.0019(13) -0.0033(14)
C52 0.055(2) 0.0359(19) 0.0315(15) -0.0095(13) -0.0057(15) 0.0005(15)
C53 0.054(2) 0.0256(17) 0.0463(18) -0.0098(14) -0.0082(16) -0.0020(15)
C54 0.051(2) 0.0349(19) 0.0456(18) 0.0084(14) -0.0032(16) -0.0072(16)
C55 0.042(2) 0.0373(18) 0.0294(14) -0.0020(12) -0.0029(14) -0.0104(14)
C56 0.0391(18) 0.0190(14) 0.0286(14) -0.0025(11) 0.0038(12) -0.0060(12)
C57 0.0296(16) 0.0219(15) 0.0312(14) 0.0015(11) -0.0020(12) -0.0018(12)
C58 0.0385(19) 0.0305(17) 0.0337(14) -0.0030(12) 0.0011(13) -0.0003(13)
C59 0.040(2) 0.0247(17) 0.0548(19) -0.0075(13) -0.0014(15) -0.0024(14)
C60 0.044(2) 0.0274(17) 0.054(2) 0.0070(14) -0.0100(16) -0.0031(14)
C61 0.042(2) 0.041(2) 0.0409(17) 0.0132(14) -0.0058(15) -0.0059(16)
C62 0.046(2) 0.0302(16) 0.0286(14) 0.0041(12) -0.0014(13) -0.0027(14)
C63 0.0361(17) 0.0240(15) 0.0256(13) 0.0021(11) 0.0015(12) -0.0047(12)
C64 0.0389(19) 0.0260(16) 0.0381(16) 0.0002(12) -0.0021(14) 0.0022(13)
C65 0.0334(18) 0.0306(17) 0.0464(17) 0.0068(13) -0.0074(14) -0.0013(13)
C66 0.050(2) 0.0299(17) 0.0333(15) -0.0015(12) -0.0039(14) -0.0100(15)
C67 0.059(2) 0.0313(18) 0.0357(16) -0.0071(13) 0.0123(15) -0.0036(16)
C68 0.043(2) 0.0334(18) 0.0351(15) -0.0029(12) 0.0076(14) -0.0074(14)
N1 0.065(2) 0.0297(16) 0.0503(16) 0.0071(13) 0.0095(15) 0.0069(14)
N2 0.056(2) 0.0315(17) 0.0628(19) 0.0070(14) 0.0107(16) 0.0031(14)
O1 0.092(2) 0.0261(14) 0.0704(17) -0.0066(12) 0.0087(15) -0.0003(13)
O2 0.162(4) 0.0418(17) 0.0630(18) 0.0169(14) -0.024(2) 0.016(2)
O3 0.109(3) 0.0301(16) 0.113(2) 0.0001(15) -0.005(2) -0.0057(16)
O4 0.066(2) 0.067(2) 0.0794(19) 0.0303(15) -0.0091(16) 0.0172(15)

loop_
_atom_type_symbol
_atom_type_description
_atom_type_scat_dispersion_real
_atom_type_scat_dispersion_imag
_atom_type_scat_source
C C 0.0033 0.0016 'International Tables Vol C Tables 4.2.6.8 and 6.1.1.4'
H H 0.0000 0.0000 'International Tables Vol C Tables 4.2.6.8 and 6.1.1.4'
N N 0.0061 0.0033 'International Tables Vol C Tables 4.2.6.8 and 6.1.1.4'
O O 0.0106 0.0060 'International Tables Vol C Tables 4.2.6.8 and 6.1.1.4'

loop_
_geom_angle_atom_site_label_1
_geom_angle_atom_site_label_2
_geom_angle_atom_site_label_3
_geom_angle
_geom_angle_site_symmetry_1
_geom_angle_site_symmetry_3
C2 C1 C6 122.2(3) . .
C2 C1 N1 119.0(3) . .
C6 C1 N1 118.8(3) . .
C1 C2 C3 118.7(3) . .
C1 C2 H2 120.7 . .
C3 C2 H2 120.7 . .
C2 C3 C4 121.0(3) . .
C2 C3 H3 119.5 . .
C4 C3 H3 119.5 . .
C5 C4 C3 118.4(3) . .
C5 C4 C7 122.6(3) . .
C3 C4 C7 118.9(3) . .
C6 C5 C4 122.1(3) . .
C6 C5 H5 119.0 . .
C4 C5 H5 119.0 . .
C5 C6 C1 117.6(3) . .
C5 C6 H6 121.2 . .
C1 C6 H6 121.2 . .
C8 C7 C4 123.9(3) . .
C8 C7 H7 118.1 . .
C4 C7 H7 118.1 . .
C7 C8 C9 127.4(3) . .
C7 C8 H8 116.3 . .
C9 C8 H8 116.3 . .
C10 C9 C14 118.0(3) . .
C10 C9 C8 123.6(3) . .
C14 C9 C8 118.4(3) . .
C9 C10 C11 120.7(3) . .
C9 C10 H10 119.6 . .
C11 C10 H10 119.6 . .
C10 C11 C12 121.4(3) . .
C10 C11 H11 119.3 . .
C12 C11 H11 119.3 . .
C13 C12 C11 117.2(3) . .
C13 C12 C15 121.6(2) . .
C11 C12 C15 121.2(2) . .
C14 C13 C12 121.0(3) . .
C14 C13 H13 119.5 . .
C12 C13 H13 119.5 . .
C13 C14 C9 121.4(3) . .
C13 C14 H14 119.3 . .
C9 C14 H14 119.3 . .
C22 C15 C12 121.6(2) . .
C22 C15 C16 122.5(2) . .
C12 C15 C16 115.9(2) . .
C17 C16 C21 118.4(3) . .
C17 C16 C15 119.8(3) . .
C21 C16 C15 121.8(3) . .
C16 C17 C18 120.7(3) . .
C16 C17 H17 119.6 . .
C18 C17 H17 119.6 . .
C19 C18 C17 120.2(3) . .
C19 C18 H18 119.9 . .
C17 C18 H18 119.9 . .
C18 C19 C20 120.1(3) . .
C18 C19 H19 120.0 . .
C20 C19 H19 120.0 . .
C21 C20 C19 119.3(3) . .
C21 C20 H20 120.4 . .
C19 C20 H20 120.4 . .
C20 C21 C16 121.3(3) . .
C20 C21 H21 119.3 . .
C16 C21 H21 119.3 . .
C15 C22 C23 123.4(2) . .
C15 C22 C29 122.6(2) . .
C23 C22 C29 114.0(2) . .
C24 C23 C28 118.4(3) . .
C24 C23 C22 121.2(3) . .
C28 C23 C22 120.4(3) . .
C23 C24 C25 120.9(3) . .
C23 C24 H24 119.6 . .
C25 C24 H24 119.6 . .
C26 C25 C24 119.6(3) . .
C26 C25 H25 120.2 . .
C24 C25 H25 120.2 . .
C25 C26 C27 120.3(3) . .
C25 C26 H26 119.9 . .
C27 C26 H26 119.9 . .
C26 C27 C28 120.7(3) . .
C26 C27 H27 119.7 . .
C28 C27 H27 119.7 . .
C27 C28 C23 120.1(3) . .
C27 C28 H28 120.0 . .
C23 C28 H28 120.0 . .
C34 C29 C30 119.3(3) . .
C34 C29 C22 121.5(3) . .
C30 C29 C22 119.2(3) . .
C31 C30 C29 119.2(3) . .
C31 C30 H30 120.4 . .
C29 C30 H30 120.4 . .
C32 C31 C30 121.2(3) . .
C32 C31 H31 119.4 . .
C30 C31 H31 119.4 . .
C31 C32 C33 119.9(3) . .
C31 C32 H32 120.1 . .
C33 C32 H32 120.1 . .
C32 C33 C34 119.7(3) . .
C32 C33 H33 120.2 . .
C34 C33 H33 120.2 . .
C29 C34 C33 120.7(3) . .
C29 C34 H34 119.6 . .
C33 C34 H34 119.6 . .
C40 C35 C36 121.9(3) . .
C40 C35 N2 119.7(3) . .
C36 C35 N2 118.4(3) . .
C35 C36 C37 116.7(3) . .
C35 C36 H36 121.6 . .
C37 C36 H36 121.6 . .
C38 C37 C36 121.1(3) . .
C38 C37 H37 119.5 . .
C36 C37 H37 119.5 . .
C39 C38 C37 119.5(3) . .
C39 C38 C41 116.0(3) . .
C37 C38 C41 124.5(3) . .
C40 C39 C38 120.6(3) . .
C40 C39 H39 119.7 . .
C38 C39 H39 119.7 . .
C39 C40 C35 120.2(3) . .
C39 C40 H40 119.9 . .
C35 C40 H40 119.9 . .
C42 C41 C38 125.7(4) . .
C42 C41 H41 117.2 . .
C38 C41 H41 117.2 . .
C41 C42 C43 126.5(4) . .
C41 C42 H42 116.8 . .
C43 C42 H42 116.8 . .
C44 C43 C48 118.8(3) . .
C44 C43 C42 117.7(4) . .
C48 C43 C42 123.6(4) . .
C43 C44 C45 120.9(3) . .
C43 C44 H44 119.5 . .
C45 C44 H44 119.5 . .
C44 C45 C46 120.7(3) . .
C44 C45 H45 119.6 . .
C46 C45 H45 119.6 . .
C47 C46 C45 118.5(3) . .
C47 C46 C49 122.7(3) . .
C45 C46 C49 118.8(3) . .
C46 C47 C48 120.8(3) . .
C46 C47 H47 119.6 . .
C48 C47 H47 119.6 . .
C47 C48 C43 120.2(3) . .
C47 C48 H48 119.9 . .
C43 C48 H48 119.9 . .
C56 C49 C46 124.3(3) . .
C56 C49 C50 121.6(3) . .
C46 C49 C50 114.1(2) . .
C55 C50 C51 117.9(3) . .
C55 C50 C49 123.4(2) . .
C51 C50 C49 118.7(3) . .
C52 C51 C50 120.8(3) . .
C52 C51 H51 119.6 . .
C50 C51 H51 119.6 . .
C53 C52 C51 120.2(3) . .
C53 C52 H52 119.9 . .
C51 C52 H52 119.9 . .
C52 C53 C54 120.0(3) . .
C52 C53 H53 120.0 . .
C54 C53 H53 120.0 . .
C53 C54 C55 119.7(3) . .
C53 C54 H54 120.2 . .
C55 C54 H54 120.2 . .
C50 C55 C54 121.4(3) . .
C50 C55 H55 119.3 . .
C54 C55 H55 119.3 . .
C49 C56 C57 122.3(2) . .
C49 C56 C63 124.1(2) . .
C57 C56 C63 113.6(2) . .
C62 C57 C58 118.7(3) . .
C62 C57 C56 119.5(3) . .
C58 C57 C56 121.7(3) . .
C57 C58 C59 120.3(3) . .
C57 C58 H58 119.8 . .
C59 C58 H58 119.8 . .
C60 C59 C58 121.0(3) . .
C60 C59 H59 119.5 . .
C58 C59 H59 119.5 . .
C59 C60 C61 119.1(3) . .
C59 C60 H60 120.5 . .
C61 C60 H60 120.5 . .
C62 C61 C60 119.9(3) . .
C62 C61 H61 120.0 . .
C60 C61 H61 120.0 . .
C57 C62 C61 120.8(3) . .
C57 C62 H62 119.6 . .
C61 C62 H62 119.6 . .
C64 C63 C68 118.6(3) . .
C64 C63 C56 119.4(3) . .
C68 C63 C56 121.8(3) . .
C63 C64 C65 121.2(3) . .
C63 C64 H64 119.4 . .
C65 C64 H64 119.4 . .
C66 C65 C64 119.7(3) . .
C66 C65 H65 120.2 . .
C64 C65 H65 120.2 . .
C67 C66 C65 119.6(3) . .
C67 C66 H66 120.2 . .
C65 C66 H66 120.2 . .
C66 C67 C68 121.0(3) . .
C66 C67 H67 119.5 . .
C68 C67 H67 119.5 . .
C63 C68 C67 119.7(3) . .
C63 C68 H68 120.1 . .
C67 C68 H68 120.1 . .
O1 N1 O2 122.3(3) . .
O1 N1 C1 119.3(3) . .
O2 N1 C1 118.3(3) . .
O4 N2 O3 123.1(3) . .
O4 N2 C35 119.2(3) . .
O3 N2 C35 117.7(3) . .

loop_
_geom_bond_atom_site_label_1
_geom_bond_atom_site_label_2
_geom_bond_distance
_geom_bond_site_symmetry_2
C1 C2 1.375(4) .
C1 C6 1.395(4) .
C1 N1 1.455(4) .
C2 C3 1.385(4) .
C2 H2 0.9500 .
C3 C4 1.397(4) .
C3 H3 0.9500 .
C4 C5 1.383(4) .
C4 C7 1.488(4) .
C5 C6 1.384(4) .
C5 H5 0.9500 .
C6 H6 0.9500 .
C7 C8 1.323(4) .
C7 H7 0.9500 .
C8 C9 1.476(4) .
C8 H8 0.9500 .
C9 C10 1.383(4) .
C9 C14 1.395(4) .
C10 C11 1.387(4) .
C10 H10 0.9500 .
C11 C12 1.399(4) .
C11 H11 0.9500 .
C12 C13 1.396(4) .
C12 C15 1.494(4) .
C13 C14 1.378(4) .
C13 H13 0.9500 .
C14 H14 0.9500 .
C15 C22 1.359(4) .
C15 C16 1.497(4) .
C16 C17 1.389(4) .
C16 C21 1.393(4) .
C17 C18 1.394(4) .
C17 H17 0.9500 .
C18 C19 1.376(5) .
C18 H18 0.9500 .
C19 C20 1.395(5) .
C19 H19 0.9500 .
C20 C21 1.389(4) .
C20 H20 0.9500 .
C21 H21 0.9500 .
C22 C23 1.484(4) .
C22 C29 1.507(4) .
C23 C24 1.390(4) .
C23 C28 1.401(4) .
C24 C25 1.392(4) .
C24 H24 0.9500 .
C25 C26 1.374(4) .
C25 H25 0.9500 .
C26 C27 1.375(5) .
C26 H26 0.9500 .
C27 C28 1.382(4) .
C27 H27 0.9500 .
C28 H28 0.9500 .
C29 C34 1.378(4) .
C29 C30 1.396(4) .
C30 C31 1.390(4) .
C30 H30 0.9500 .
C31 C32 1.369(5) .
C31 H31 0.9500 .
C32 C33 1.375(5) .
C32 H32 0.9500 .
C33 C34 1.397(4) .
C33 H33 0.9500 .
C34 H34 0.9500 .
C35 C40 1.364(4) .
C35 C36 1.380(4) .
C35 N2 1.461(4) .
C36 C37 1.410(5) .
C36 H36 0.9500 .
C37 C38 1.382(5) .
C37 H37 0.9500 .
C38 C39 1.359(5) .
C38 C41 1.503(5) .
C39 C40 1.366(5) .
C39 H39 0.9500 .
C40 H40 0.9500 .
C41 C42 1.267(5) .
C41 H41 0.9500 .
C42 C43 1.491(5) .
C42 H42 0.9500 .
C43 C44 1.373(5) .
C43 C48 1.406(5) .
C44 C45 1.388(5) .
C44 H44 0.9500 .
C45 C46 1.395(4) .
C45 H45 0.9500 .
C46 C47 1.385(4) .
C46 C49 1.492(4) .
C47 C48 1.390(4) .
C47 H47 0.9500 .
C48 H48 0.9500 .
C49 C56 1.357(4) .
C49 C50 1.496(4) .
C50 C55 1.379(4) .
C50 C51 1.409(4) .
C51 C52 1.385(4) .
C51 H51 0.9500 .
C52 C53 1.376(5) .
C52 H52 0.9500 .
C53 C54 1.387(5) .
C53 H53 0.9500 .
C54 C55 1.393(4) .
C54 H54 0.9500 .
C55 H55 0.9500 .
C56 C57 1.496(4) .
C56 C63 1.515(4) .
C57 C62 1.388(4) .
C57 C58 1.387(4) .
C58 C59 1.389(4) .
C58 H58 0.9500 .
C59 C60 1.371(5) .
C59 H59 0.9500 .
C60 C61 1.397(5) .
C60 H60 0.9500 .
C61 C62 1.389(4) .
C61 H61 0.9500 .
C62 H62 0.9500 .
C63 C64 1.383(4) .
C63 C68 1.386(4) .
C64 C65 1.394(4) .
C64 H64 0.9500 .
C65 C66 1.375(5) .
C65 H65 0.9500 .
C66 C67 1.368(5) .
C66 H66 0.9500 .
C67 C68 1.400(4) .
C67 H67 0.9500 .
C68 H68 0.9500 .
N1 O1 1.226(4) .
N1 O2 1.227(3) .
N2 O4 1.217(4) .
N2 O3 1.217(4) .

loop_
_geom_torsion_atom_site_label_1
_geom_torsion_atom_site_label_2
_geom_torsion_atom_site_label_3
_geom_torsion_atom_site_label_4
_geom_torsion
_geom_torsion_site_symmetry_1
_geom_torsion_site_symmetry_2
_geom_torsion_site_symmetry_3
_geom_torsion_site_symmetry_4
C6 C1 C2 C3 0.9(5) . . . .
N1 C1 C2 C3 -178.4(3) . . . .
C1 C2 C3 C4 -1.6(5) . . . .
C2 C3 C4 C5 1.3(5) . . . .
C2 C3 C4 C7 -176.1(3) . . . .
C3 C4 C5 C6 -0.2(5) . . . .
C7 C4 C5 C6 177.1(3) . . . .
C4 C5 C6 C1 -0.5(5) . . . .
C2 C1 C6 C5 0.2(5) . . . .
N1 C1 C6 C5 179.5(3) . . . .
C5 C4 C7 C8 -29.3(5) . . . .
C3 C4 C7 C8 148.0(3) . . . .
C4 C7 C8 C9 -178.4(3) . . . .
C7 C8 C9 C10 -7.2(5) . . . .
C7 C8 C9 C14 174.1(3) . . . .
C14 C9 C10 C11 2.7(4) . . . .
C8 C9 C10 C11 -175.9(3) . . . .
C9 C10 C11 C12 2.4(4) . . . .
C10 C11 C12 C13 -6.1(4) . . . .
C10 C11 C12 C15 173.1(3) . . . .
C11 C12 C13 C14 4.8(4) . . . .
C15 C12 C13 C14 -174.4(3) . . . .
C12 C13 C14 C9 0.2(5) . . . .
C10 C9 C14 C13 -4.0(4) . . . .
C8 C9 C14 C13 174.7(3) . . . .
C13 C12 C15 C22 47.1(4) . . . .
C11 C12 C15 C22 -132.1(3) . . . .
C13 C12 C15 C16 -133.0(3) . . . .
C11 C12 C15 C16 47.8(4) . . . .
C22 C15 C16 C17 -134.0(3) . . . .
C12 C15 C16 C17 46.2(4) . . . .
C22 C15 C16 C21 46.6(4) . . . .
C12 C15 C16 C21 -133.3(3) . . . .
C21 C16 C17 C18 -1.5(4) . . . .
C15 C16 C17 C18 179.0(3) . . . .
C16 C17 C18 C19 1.6(5) . . . .
C17 C18 C19 C20 -1.2(5) . . . .
C18 C19 C20 C21 0.8(4) . . . .
C19 C20 C21 C16 -0.7(4) . . . .
C17 C16 C21 C20 1.0(4) . . . .
C15 C16 C21 C20 -179.5(3) . . . .
C12 C15 C22 C23 -173.1(3) . . . .
C16 C15 C22 C23 7.1(5) . . . .
C12 C15 C22 C29 6.5(5) . . . .
C16 C15 C22 C29 -173.4(3) . . . .
C15 C22 C23 C24 49.9(4) . . . .
C29 C22 C23 C24 -129.7(3) . . . .
C15 C22 C23 C28 -131.5(3) . . . .
C29 C22 C23 C28 48.9(4) . . . .
C28 C23 C24 C25 1.4(4) . . . .
C22 C23 C24 C25 -180.0(2) . . . .
C23 C24 C25 C26 0.6(4) . . . .
C24 C25 C26 C27 -1.2(4) . . . .
C25 C26 C27 C28 -0.2(5) . . . .
C26 C27 C28 C23 2.2(4) . . . .
C24 C23 C28 C27 -2.8(4) . . . .
C22 C23 C28 C27 178.6(3) . . . .
C15 C22 C29 C34 68.0(4) . . . .
C23 C22 C29 C34 -112.4(3) . . . .
C15 C22 C29 C30 -116.0(3) . . . .
C23 C22 C29 C30 63.6(4) . . . .
C34 C29 C30 C31 -2.5(5) . . . .
C22 C29 C30 C31 -178.6(3) . . . .
C29 C30 C31 C32 2.2(5) . . . .
C30 C31 C32 C33 -0.7(5) . . . .
C31 C32 C33 C34 -0.6(5) . . . .
C30 C29 C34 C33 1.2(4) . . . .
C22 C29 C34 C33 177.3(3) . . . .
C32 C33 C34 C29 0.3(5) . . . .
C40 C35 C36 C37 0.3(5) . . . .
N2 C35 C36 C37 -176.9(3) . . . .
C35 C36 C37 C38 0.1(5) . . . .
C36 C37 C38 C39 -1.1(6) . . . .
C36 C37 C38 C41 177.3(3) . . . .
C37 C38 C39 C40 1.6(6) . . . .
C41 C38 C39 C40 -177.0(4) . . . .
C38 C39 C40 C35 -1.1(6) . . . .
C36 C35 C40 C39 0.1(6) . . . .
N2 C35 C40 C39 177.4(3) . . . .
C39 C38 C41 C42 -164.6(4) . . . .
C37 C38 C41 C42 16.9(6) . . . .
C38 C41 C42 C43 177.4(3) . . . .
C41 C42 C43 C44 -154.3(4) . . . .
C41 C42 C43 C48 24.2(6) . . . .
C48 C43 C44 C45 -2.7(5) . . . .
C42 C43 C44 C45 175.9(3) . . . .
C43 C44 C45 C46 -0.2(5) . . . .
C44 C45 C46 C47 3.0(4) . . . .
C44 C45 C46 C49 -179.8(3) . . . .
C45 C46 C47 C48 -2.8(4) . . . .
C49 C46 C47 C48 -179.9(3) . . . .
C46 C47 C48 C43 -0.1(4) . . . .
C44 C43 C48 C47 2.9(4) . . . .
C42 C43 C48 C47 -175.7(3) . . . .
C47 C46 C49 C56 -44.2(4) . . . .
C45 C46 C49 C56 138.8(3) . . . .
C47 C46 C49 C50 134.9(3) . . . .
C45 C46 C49 C50 -42.2(4) . . . .
C56 C49 C50 C55 -54.5(5) . . . .
C46 C49 C50 C55 126.4(3) . . . .
C56 C49 C50 C51 124.1(3) . . . .
C46 C49 C50 C51 -55.0(4) . . . .
C55 C50 C51 C52 3.0(5) . . . .
C49 C50 C51 C52 -175.8(3) . . . .
C50 C51 C52 C53 -1.6(5) . . . .
C51 C52 C53 C54 -0.2(5) . . . .
C52 C53 C54 C55 0.7(5) . . . .
C51 C50 C55 C54 -2.5(5) . . . .
C49 C50 C55 C54 176.2(3) . . . .
C53 C54 C55 C50 0.7(5) . . . .
C46 C49 C56 C57 176.8(3) . . . .
C50 C49 C56 C57 -2.2(5) . . . .
C46 C49 C56 C63 -4.8(5) . . . .
C50 C49 C56 C63 176.2(3) . . . .
C49 C56 C57 C62 129.1(3) . . . .
C63 C56 C57 C62 -49.4(4) . . . .
C49 C56 C57 C58 -51.0(5) . . . .
C63 C56 C57 C58 130.5(3) . . . .
C62 C57 C58 C59 -2.1(5) . . . .
C56 C57 C58 C59 177.9(3) . . . .
C57 C58 C59 C60 0.2(5) . . . .
C58 C59 C60 C61 1.5(5) . . . .
C59 C60 C61 C62 -1.2(5) . . . .
C58 C57 C62 C61 2.4(5) . . . .
C56 C57 C62 C61 -177.6(3) . . . .
C60 C61 C62 C57 -0.8(5) . . . .
C49 C56 C63 C64 125.4(3) . . . .
C57 C56 C63 C64 -56.1(4) . . . .
C49 C56 C63 C68 -59.4(4) . . . .
C57 C56 C63 C68 119.1(3) . . . .
C68 C63 C64 C65 0.4(4) . . . .
C56 C63 C64 C65 175.8(3) . . . .
C63 C64 C65 C66 -2.3(4) . . . .
C64 C65 C66 C67 2.7(5) . . . .
C65 C66 C67 C68 -1.4(5) . . . .
C64 C63 C68 C67 1.0(4) . . . .
C56 C63 C68 C67 -174.3(3) . . . .
C66 C67 C68 C63 -0.5(5) . . . .
C2 C1 N1 O1 -177.0(3) . . . .
C6 C1 N1 O1 3.7(5) . . . .
C2 C1 N1 O2 3.3(5) . . . .
C6 C1 N1 O2 -176.0(4) . . . .
C40 C35 N2 O4 -178.8(4) . . . .
C36 C35 N2 O4 -1.5(5) . . . .
C40 C35 N2 O3 0.2(5) . . . .
C36 C35 N2 O3 177.6(4) . . . .
